data_1569540
loop_
_publ_author_name
'Lu, Licheng'
'Lu, Ping'

_publ_section_title
;
 Enantioselective [3+2]-cycloaddition of 2,3-disubstituted cyclobutenones:
 vicinal quaternary stereocenters construction and skeletal
 functionalization.
;
_journal_issue 31
_journal_name_full 'Chemical science'
_journal_page_first 8355
_journal_page_last 8359
_journal_paper_doi 10.1039/d3sc02485g
_journal_volume 14
_journal_year 2023
_chemical_absolute_configuration ad
_chemical_formula_moiety 'C22 H21 N O5'
_chemical_formula_sum 'C22 H21 N O5'
_chemical_formula_weight 379.40
_space_group_crystal_system monoclinic
_space_group_IT_number 4
_space_group_name_Hall 'P 2yb'
_space_group_name_H-M_alt 'P 1 21 1'
_atom_sites_solution_hydrogens mixed
_atom_sites_solution_primary dual
_audit_block_doi 10.5517/ccdc.csd.cc2fz2h0
_audit_creation_date 2023-03-15
_audit_creation_method
;
Olex2 1.5-alpha
(compiled 2023.03.06 svn.rbb2c1857 for OlexSys, GUI svn.r6748)
;
_audit_update_record
;
2023-05-16 deposited with the CCDC.	2023-07-14 downloaded from the CCDC.
;
_cell_angle_alpha 90
_cell_angle_beta 91.616(3)
_cell_angle_gamma 90
_cell_formula_units_Z 2
_cell_length_a 10.5662(7)
_cell_length_b 6.4254(4)
_cell_length_c 14.2474(9)
_cell_measurement_reflns_used 9965
_cell_measurement_temperature 249.97
_cell_measurement_theta_max 66.75
_cell_measurement_theta_min 3.10
_cell_volume 966.90(11)
_computing_cell_refinement 'SAINT V8.38A (Bruker, 2018)'
_computing_data_reduction 'SAINT V8.38A (Bruker, 2018)'
_computing_molecular_graphics 'Olex2 1.5-alpha (Dolomanov et al., 2009)'
_computing_publication_material 'Olex2 1.5-alpha (Dolomanov et al., 2009)'
_computing_structure_refinement 'SHELXL 2018/3 (Sheldrick, 2015)'
_computing_structure_solution 'SHELXT 2014/5 (Sheldrick, 2014)'
_diffrn_ambient_temperature 249.97
_diffrn_measured_fraction_theta_full 0.997
_diffrn_measured_fraction_theta_max 0.997
_diffrn_measurement_device_type 'Bruker APEX-II CCD'
_diffrn_measurement_method '\f and \w scans'
_diffrn_radiation_type CuK\a
_diffrn_radiation_wavelength 1.54178
_diffrn_reflns_av_R_equivalents 0.0760
_diffrn_reflns_av_unetI/netI 0.0502
_diffrn_reflns_Laue_measured_fraction_full 0.997
_diffrn_reflns_Laue_measured_fraction_max 0.997
_diffrn_reflns_limit_h_max 12
_diffrn_reflns_limit_h_min -12
_diffrn_reflns_limit_k_max 7
_diffrn_reflns_limit_k_min -7
_diffrn_reflns_limit_l_max 17
_diffrn_reflns_limit_l_min -16
_diffrn_reflns_number 27515
_diffrn_reflns_point_group_measured_fraction_full 0.992
_diffrn_reflns_point_group_measured_fraction_max 0.992
_diffrn_reflns_theta_full 66.954
_diffrn_reflns_theta_max 66.954
_diffrn_reflns_theta_min 3.103
_diffrn_source_current 1.1
_diffrn_source_power 0.05500000000000001
_diffrn_source_voltage 50.0
_diffrn_standards_number 0
_exptl_absorpt_coefficient_mu 0.762
_exptl_absorpt_correction_type none
_exptl_crystal_colour colourless
_exptl_crystal_colour_primary colourless
_exptl_crystal_density_diffrn 1.303
_exptl_crystal_description block
_exptl_crystal_F_000 400
_exptl_crystal_size_max 0.08
_exptl_crystal_size_mid 0.05
_exptl_crystal_size_min 0.05
_refine_diff_density_max 0.138
_refine_diff_density_min -0.156
_refine_diff_density_rms 0.030
_refine_ls_abs_structure_details
;
 Flack x determined using 1340 quotients [(I+)-(I-)]/[(I+)+(I-)]
 (Parsons, Flack and Wagner, Acta Cryst. B69 (2013) 249-259).
;
_refine_ls_abs_structure_Flack 0.14(6)
_refine_ls_extinction_coef 0.027(2)
_refine_ls_extinction_expression Fc^*^=kFc[1+0.001xFc^2^\l^3^/sin(2\q)]^-1/4^
_refine_ls_extinction_method 'SHELXL-2018/3 (Sheldrick 2018)'
_refine_ls_goodness_of_fit_ref 1.075
_refine_ls_hydrogen_treatment mixed
_refine_ls_matrix_type full
_refine_ls_number_parameters 259
_refine_ls_number_reflns 3421
_refine_ls_number_restraints 1
_refine_ls_restrained_S_all 1.074
_refine_ls_R_factor_all 0.0431
_refine_ls_R_factor_gt 0.0283
_refine_ls_shift/su_max 0.000
_refine_ls_shift/su_mean 0.000
_refine_ls_structure_factor_coef Fsqd
_refine_ls_weighting_details 'w=1/[\s^2^(Fo^2^)+(0.0381P)^2^+0.0799P] where P=(Fo^2^+2Fc^2^)/3'
_refine_ls_weighting_scheme calc
_refine_ls_wR_factor_gt 0.0742
_refine_ls_wR_factor_ref 0.0768
_reflns_Friedel_coverage 0.814
_reflns_Friedel_fraction_full 0.985
_reflns_Friedel_fraction_max 0.985
_reflns_number_gt 3137
_reflns_number_total 3421
_reflns_threshold_expression 'I > 2\s(I)'
_cod_data_source_file d3sc02485g2.cif
_cod_data_source_block cu_llc_3_36_0m_a
_cod_depositor_comments 'Adding full bibliography for 1569539--1569545.cif.'
_cod_database_code 1569540
_shelx_shelxl_version_number 2018/3
_shelx_space_group_comment
;
The symmetry employed for this shelxl refinement is uniquely defined
by the following loop, which should always be used as a source of
symmetry information in preference to the above space-group names.
They are only intended as comments.
;
_shelx_estimated_absorpt_t_max 0.963
_shelx_estimated_absorpt_t_min 0.942
_olex2_refinement_description
;
1. Fixed Uiso
 At 1.2 times of:
  All C(H) groups, All C(H,H) groups, All N(H) groups
 At 1.5 times of:
  All C(H,H,H) groups
2.a Ternary CH refined with riding coordinates:
 C009(H009), C00B(H00B)
2.b Secondary CH2 refined with riding coordinates:
 C00E(H00A,H00C)
2.c Aromatic/amide H refined with riding coordinates:
 C00H(H00H), C00I(H00I), C00J(H00J), C00K(H00K), C00L(H00L), C00M(H00M),
 C00O(H00O), C00P(H00P), C00Q(H00Q), C00R(H00R)
2.d Idealised Me refined as rotating group:
 C00N(H00D,H00E,H00F), C00S(H00G,H00N,H00S)
;
_olex2_submission_special_instructions 'No special instructions were received'

loop_
_space_group_symop_operation_xyz
'x, y, z'
'-x, y+1/2, -z'

loop_
_atom_site_label
_atom_site_type_symbol
_atom_site_fract_x
_atom_site_fract_y
_atom_site_fract_z
_atom_site_U_iso_or_equiv
_atom_site_adp_type
_atom_site_occupancy
_atom_site_site_symmetry_order
_atom_site_calc_flag
_atom_site_refinement_flags_posn
_atom_site_refinement_flags_adp
_atom_site_refinement_flags_occupancy
_atom_site_disorder_assembly
_atom_site_disorder_group
O001 O 0.47641(17) 0.1807(2) 0.67724(11) 0.0497(4) Uani 1 1 d . . . . .
O002 O 0.58418(15) 0.3157(3) 0.88245(11) 0.0472(4) Uani 1 1 d . . . . .
O003 O 0.22380(17) 0.9072(2) 0.75919(13) 0.0542(5) Uani 1 1 d . . . . .
O004 O 0.44979(16) 0.3226(3) 1.00093(11) 0.0512(4) Uani 1 1 d . . . . .
N005 N 0.24687(17) 0.3916(3) 0.87649(12) 0.0349(4) Uani 1 1 d . . . . .
H005 H 0.214(2) 0.300(4) 0.9148(17) 0.042 Uiso 1 1 d . U . . .
O006 O 0.53636(18) 0.4991(3) 0.63444(11) 0.0554(5) Uani 1 1 d . . . . .
C007 C 0.4699(2) 0.3214(3) 0.91846(14) 0.0354(5) Uani 1 1 d . . . . .
C008 C 0.39132(19) 0.4650(3) 0.75910(13) 0.0301(4) Uani 1 1 d . . . . .
C009 C 0.36821(19) 0.3188(3) 0.84194(13) 0.0315(4) Uani 1 1 d . . . . .
H009 H 0.358039 0.174858 0.818096 0.038 Uiso 1 1 calc R U . . .
C00A C 0.20980(19) 0.5051(3) 0.62171(14) 0.0329(4) Uani 1 1 d . . . . .
C00B C 0.16337(19) 0.4141(3) 0.79310(13) 0.0320(4) Uani 1 1 d . . . . .
H00B H 0.142681 0.274268 0.767885 0.038 Uiso 1 1 calc R U . . .
C00C C 0.0418(2) 0.5282(3) 0.81227(14) 0.0354(5) Uani 1 1 d . . . . .
C00D C 0.4771(2) 0.3863(3) 0.68399(15) 0.0376(5) Uani 1 1 d . . . . .
C00E C 0.4167(2) 0.6944(3) 0.78805(14) 0.0374(5) Uani 1 1 d . . . . .
H00A H 0.434137 0.712906 0.855454 0.045 Uiso 1 1 calc R U . . .
H00C H 0.481521 0.762893 0.751069 0.045 Uiso 1 1 calc R U . . .
C00F C 0.2835(2) 0.7495(3) 0.75766(14) 0.0360(5) Uani 1 1 d . . . . .
C00G C 0.25092(19) 0.5286(3) 0.72340(13) 0.0306(4) Uani 1 1 d . . . . .
C00H C 0.2197(2) 0.3135(4) 0.57701(16) 0.0450(5) Uani 1 1 d . . . . .
H00H H 0.251345 0.198040 0.610693 0.054 Uiso 1 1 calc R U . . .
C00I C 0.1605(2) 0.6702(4) 0.57111(16) 0.0459(5) Uani 1 1 d . . . . .
H00I H 0.153035 0.801005 0.599987 0.055 Uiso 1 1 calc R U . . .
C00J C 0.0331(2) 0.6792(4) 0.88111(16) 0.0470(6) Uani 1 1 d . . . . .
H00J H 0.104107 0.708340 0.920104 0.056 Uiso 1 1 calc R U . . .
C00K C -0.0657(2) 0.4887(4) 0.75703(16) 0.0464(5) Uani 1 1 d . . . . .
H00K H -0.063471 0.385147 0.710497 0.056 Uiso 1 1 calc R U . . .
C00L C 0.1341(3) 0.4580(5) 0.43426(17) 0.0584(7) Uani 1 1 d . . . . .
H00L H 0.109119 0.442895 0.370780 0.070 Uiso 1 1 calc R U . . .
C00M C 0.1835(3) 0.2913(4) 0.48350(17) 0.0564(7) Uani 1 1 d . . . . .
H00M H 0.192579 0.161968 0.453573 0.068 Uiso 1 1 calc R U . . .
C00N C 0.6897(2) 0.3020(5) 0.94887(18) 0.0547(6) Uani 1 1 d . . . . .
H00D H 0.768313 0.300793 0.915308 0.082 Uiso 1 1 calc R U . . .
H00E H 0.682933 0.174963 0.985175 0.082 Uiso 1 1 calc R U . . .
H00F H 0.688740 0.421005 0.990726 0.082 Uiso 1 1 calc R U . . .
C00O C -0.0779(3) 0.7880(4) 0.8936(2) 0.0612(7) Uani 1 1 d . . . . .
H00O H -0.081611 0.889346 0.941022 0.073 Uiso 1 1 calc R U . . .
C00P C 0.1216(3) 0.6456(5) 0.47814(17) 0.0590(7) Uani 1 1 d . . . . .
H00P H 0.086394 0.759028 0.444922 0.071 Uiso 1 1 calc R U . . .
C00Q C -0.1763(3) 0.5998(5) 0.7695(2) 0.0612(7) Uani 1 1 d . . . . .
H00Q H -0.247747 0.572034 0.730770 0.073 Uiso 1 1 calc R U . . .
C00R C -0.1828(3) 0.7493(5) 0.8375(2) 0.0634(7) Uani 1 1 d . . . . .
H00R H -0.258044 0.824417 0.845561 0.076 Uiso 1 1 calc R U . . .
C00S C 0.5451(4) 0.0926(5) 0.5997(2) 0.0894(12) Uani 1 1 d . . . . .
H00G H 0.504515 0.134353 0.540707 0.134 Uiso 1 1 calc R U . . .
H00N H 0.544764 -0.057954 0.604387 0.134 Uiso 1 1 calc R U . . .
H00S H 0.631679 0.142749 0.602184 0.134 Uiso 1 1 calc R U . . .

loop_
_atom_site_aniso_label
_atom_site_aniso_U_11
_atom_site_aniso_U_22
_atom_site_aniso_U_33
_atom_site_aniso_U_23
_atom_site_aniso_U_13
_atom_site_aniso_U_12
O001 0.0591(11) 0.0440(8) 0.0468(9) -0.0032(7) 0.0164(8) 0.0080(7)
O002 0.0349(9) 0.0664(9) 0.0399(9) 0.0138(7) -0.0048(7) 0.0024(7)
O003 0.0561(11) 0.0291(7) 0.0771(12) -0.0042(7) -0.0055(9) 0.0032(7)
O004 0.0511(10) 0.0715(10) 0.0308(9) 0.0074(7) -0.0044(7) 0.0101(8)
N005 0.0350(10) 0.0393(9) 0.0303(9) 0.0044(7) 0.0022(7) 0.0023(7)
O006 0.0572(11) 0.0616(10) 0.0482(10) 0.0069(8) 0.0160(8) -0.0098(8)
C007 0.0402(13) 0.0319(9) 0.0340(12) 0.0068(8) -0.0023(9) 0.0029(8)
C008 0.0317(11) 0.0303(9) 0.0280(9) 0.0015(7) -0.0032(8) -0.0006(7)
C009 0.0341(11) 0.0301(8) 0.0302(10) 0.0025(8) -0.0018(8) 0.0008(8)
C00A 0.0289(10) 0.0398(10) 0.0298(10) -0.0001(8) -0.0009(8) -0.0027(8)
C00B 0.0355(11) 0.0312(9) 0.0291(10) -0.0019(7) -0.0019(8) -0.0013(8)
C00C 0.0346(11) 0.0384(10) 0.0332(11) 0.0032(8) 0.0003(9) -0.0011(8)
C00D 0.0356(12) 0.0432(11) 0.0339(12) 0.0028(8) -0.0021(9) 0.0010(9)
C00E 0.0426(13) 0.0346(10) 0.0347(11) 0.0005(8) -0.0072(9) -0.0069(9)
C00F 0.0448(13) 0.0291(9) 0.0340(11) 0.0002(8) -0.0012(9) -0.0032(8)
C00G 0.0323(11) 0.0282(9) 0.0309(10) 0.0001(7) -0.0030(8) 0.0005(7)
C00H 0.0520(14) 0.0443(11) 0.0380(12) -0.0050(9) -0.0080(10) -0.0051(10)
C00I 0.0500(14) 0.0496(11) 0.0378(12) 0.0040(9) -0.0026(10) 0.0078(10)
C00J 0.0431(14) 0.0502(12) 0.0476(13) -0.0086(10) 0.0009(11) 0.0033(10)
C00K 0.0383(13) 0.0626(13) 0.0381(12) 0.0017(10) -0.0012(10) -0.0051(10)
C00L 0.0521(16) 0.092(2) 0.0307(12) 0.0000(12) -0.0068(11) -0.0120(14)
C00M 0.0645(17) 0.0648(15) 0.0395(13) -0.0132(11) -0.0040(12) -0.0137(13)
C00N 0.0412(14) 0.0680(15) 0.0542(15) 0.0180(12) -0.0133(11) 0.0001(12)
C00O 0.0583(17) 0.0613(16) 0.0646(17) -0.0076(12) 0.0134(14) 0.0135(13)
C00P 0.0598(17) 0.0783(19) 0.0385(13) 0.0155(12) -0.0076(12) 0.0083(13)
C00Q 0.0344(14) 0.0908(19) 0.0580(16) 0.0178(14) -0.0045(12) 0.0010(13)
C00R 0.0463(16) 0.0766(17) 0.0681(18) 0.0105(14) 0.0145(13) 0.0194(13)
C00S 0.121(3) 0.0709(18) 0.079(2) -0.0105(16) 0.056(2) 0.0216(19)

loop_
_atom_type_symbol
_atom_type_description
_atom_type_scat_dispersion_real
_atom_type_scat_dispersion_imag
_atom_type_scat_source
C C 0.0181 0.0091 'International Tables Vol C Tables 4.2.6.8 and 6.1.1.4'
H H 0.0000 0.0000 'International Tables Vol C Tables 4.2.6.8 and 6.1.1.4'
N N 0.0311 0.0180 'International Tables Vol C Tables 4.2.6.8 and 6.1.1.4'
O O 0.0492 0.0322 'International Tables Vol C Tables 4.2.6.8 and 6.1.1.4'

loop_
_geom_angle_atom_site_label_1
_geom_angle_atom_site_label_2
_geom_angle_atom_site_label_3
_geom_angle
_geom_angle_site_symmetry_1
_geom_angle_site_symmetry_3
_geom_angle_publ_flag
C00D O001 C00S 116.2(2) . . ?
C007 O002 C00N 116.27(18) . . ?
C009 N005 H005 111.4(16) . . ?
C009 N005 C00B 105.78(15) . . ?
C00B N005 H005 109.1(15) . . ?
O002 C007 C009 110.97(17) . . ?
O004 C007 O002 124.61(19) . . ?
O004 C007 C009 124.4(2) . . ?
C009 C008 C00E 114.05(15) . . ?
C009 C008 C00G 103.51(15) . . ?
C00D C008 C009 116.89(16) . . ?
C00D C008 C00E 113.82(17) . . ?
C00D C008 C00G 115.36(16) . . ?
C00E C008 C00G 89.65(14) . . ?
N005 C009 C007 111.49(16) . . ?
N005 C009 C008 102.90(15) . . ?
N005 C009 H009 109.1 . . ?
C007 C009 C008 115.05(16) . . ?
C007 C009 H009 109.1 . . ?
C008 C009 H009 109.1 . . ?
C00H C00A C00G 120.32(18) . . ?
C00I C00A C00G 121.36(18) . . ?
C00I C00A C00H 118.31(19) . . ?
N005 C00B H00B 109.0 . . ?
N005 C00B C00C 113.37(16) . . ?
N005 C00B C00G 102.02(15) . . ?
C00C C00B H00B 109.0 . . ?
C00C C00B C00G 114.14(15) . . ?
C00G C00B H00B 109.0 . . ?
C00J C00C C00B 122.81(19) . . ?
C00J C00C C00K 117.4(2) . . ?
C00K C00C C00B 119.70(19) . . ?
O001 C00D C008 112.56(18) . . ?
O006 C00D O001 124.2(2) . . ?
O006 C00D C008 123.25(19) . . ?
C008 C00E H00A 113.7 . . ?
C008 C00E H00C 113.7 . . ?
H00A C00E H00C 111.0 . . ?
C00F C00E C008 89.64(14) . . ?
C00F C00E H00A 113.7 . . ?
C00F C00E H00C 113.7 . . ?
O003 C00F C00E 133.28(19) . . ?
O003 C00F C00G 132.5(2) . . ?
C00E C00F C00G 94.21(15) . . ?
C00A C00G C008 121.11(17) . . ?
C00A C00G C00B 113.84(16) . . ?
C00A C00G C00F 116.96(16) . . ?
C00B C00G C008 103.73(14) . . ?
C00F C00G C008 86.43(14) . . ?
C00F C00G C00B 111.40(16) . . ?
C00A C00H H00H 119.7 . . ?
C00M C00H C00A 120.7(2) . . ?
C00M C00H H00H 119.7 . . ?
C00A C00I H00I 119.6 . . ?
C00A C00I C00P 120.7(2) . . ?
C00P C00I H00I 119.6 . . ?
C00C C00J H00J 119.4 . . ?
C00O C00J C00C 121.3(2) . . ?
C00O C00J H00J 119.4 . . ?
C00C C00K H00K 119.6 . . ?
C00Q C00K C00C 120.9(2) . . ?
C00Q C00K H00K 119.6 . . ?
C00M C00L H00L 120.2 . . ?
C00P C00L H00L 120.2 . . ?
C00P C00L C00M 119.6(2) . . ?
C00H C00M H00M 119.9 . . ?
C00L C00M C00H 120.1(2) . . ?
C00L C00M H00M 119.9 . . ?
O002 C00N H00D 109.5 . . ?
O002 C00N H00E 109.5 . . ?
O002 C00N H00F 109.5 . . ?
H00D C00N H00E 109.5 . . ?
H00D C00N H00F 109.5 . . ?
H00E C00N H00F 109.5 . . ?
C00J C00O H00O 119.7 . . ?
C00R C00O C00J 120.6(3) . . ?
C00R C00O H00O 119.7 . . ?
C00I C00P H00P 119.7 . . ?
C00L C00P C00I 120.6(2) . . ?
C00L C00P H00P 119.7 . . ?
C00K C00Q H00Q 119.6 . . ?
C00R C00Q C00K 120.9(3) . . ?
C00R C00Q H00Q 119.6 . . ?
C00O C00R H00R 120.5 . . ?
C00Q C00R C00O 119.0(3) . . ?
C00Q C00R H00R 120.5 . . ?
O001 C00S H00G 109.5 . . ?
O001 C00S H00N 109.5 . . ?
O001 C00S H00S 109.5 . . ?
H00G C00S H00N 109.5 . . ?
H00G C00S H00S 109.5 . . ?
H00N C00S H00S 109.5 . . ?

loop_
_geom_bond_atom_site_label_1
_geom_bond_atom_site_label_2
_geom_bond_distance
_geom_bond_site_symmetry_2
_geom_bond_publ_flag
O001 C00D 1.324(3) . ?
O001 C00S 1.454(3) . ?
O002 C007 1.325(3) . ?
O002 C00N 1.445(3) . ?
O003 C00F 1.194(3) . ?
O004 C007 1.200(3) . ?
N005 H005 0.88(3) . ?
N005 C009 1.463(3) . ?
N005 C00B 1.467(3) . ?
O006 C00D 1.200(3) . ?
C007 C009 1.509(3) . ?
C008 C009 1.533(3) . ?
C008 C00D 1.509(3) . ?
C008 C00E 1.552(3) . ?
C008 C00G 1.607(3) . ?
C009 H009 0.9900 . ?
C00A C00G 1.508(3) . ?
C00A C00H 1.391(3) . ?
C00A C00I 1.377(3) . ?
C00B H00B 0.9900 . ?
C00B C00C 1.511(3) . ?
C00B C00G 1.560(3) . ?
C00C C00J 1.385(3) . ?
C00C C00K 1.387(3) . ?
C00E H00A 0.9800 . ?
C00E H00C 0.9800 . ?
C00E C00F 1.503(3) . ?
C00F C00G 1.537(2) . ?
C00H H00H 0.9400 . ?
C00H C00M 1.383(3) . ?
C00I H00I 0.9400 . ?
C00I C00P 1.385(3) . ?
C00J H00J 0.9400 . ?
C00J C00O 1.381(3) . ?
C00K H00K 0.9400 . ?
C00K C00Q 1.385(4) . ?
C00L H00L 0.9400 . ?
C00L C00M 1.375(4) . ?
C00L C00P 1.366(4) . ?
C00M H00M 0.9400 . ?
C00N H00D 0.9700 . ?
C00N H00E 0.9700 . ?
C00N H00F 0.9700 . ?
C00O H00O 0.9400 . ?
C00O C00R 1.371(4) . ?
C00P H00P 0.9400 . ?
C00Q H00Q 0.9400 . ?
C00Q C00R 1.367(4) . ?
C00R H00R 0.9400 . ?
C00S H00G 0.9700 . ?
C00S H00N 0.9700 . ?
C00S H00S 0.9700 . ?

loop_
_geom_torsion_atom_site_label_1
_geom_torsion_atom_site_label_2
_geom_torsion_atom_site_label_3
_geom_torsion_atom_site_label_4
_geom_torsion
_geom_torsion_site_symmetry_1
_geom_torsion_site_symmetry_2
_geom_torsion_site_symmetry_3
_geom_torsion_site_symmetry_4
_geom_torsion_publ_flag
O002 C007 C009 N005 -161.59(17) . . . . ?
O002 C007 C009 C008 -44.9(2) . . . . ?
O003 C00F C00G C008 -178.0(3) . . . . ?
O003 C00F C00G C00A 58.7(3) . . . . ?
O003 C00F C00G C00B -74.7(3) . . . . ?
O004 C007 C009 N005 20.4(3) . . . . ?
O004 C007 C009 C008 137.0(2) . . . . ?
N005 C00B C00C C00J 29.9(3) . . . . ?
N005 C00B C00C C00K -152.81(18) . . . . ?
N005 C00B C00G C008 25.24(17) . . . . ?
N005 C00B C00G C00A 158.84(16) . . . . ?
N005 C00B C00G C00F -66.30(19) . . . . ?
C008 C00E C00F O003 178.0(3) . . . . ?
C008 C00E C00F C00G -2.08(15) . . . . ?
C009 N005 C00B C00C -168.59(16) . . . . ?
C009 N005 C00B C00G -45.39(18) . . . . ?
C009 C008 C00D O001 27.7(3) . . . . ?
C009 C008 C00D O006 -154.2(2) . . . . ?
C009 C008 C00E C00F -102.68(18) . . . . ?
C009 C008 C00G C00A -127.73(18) . . . . ?
C009 C008 C00G C00B 1.58(17) . . . . ?
C009 C008 C00G C00F 112.74(16) . . . . ?
C00A C00H C00M C00L -1.6(4) . . . . ?
C00A C00I C00P C00L -1.4(4) . . . . ?
C00B N005 C009 C007 170.88(15) . . . . ?
C00B N005 C009 C008 47.03(18) . . . . ?
C00B C00C C00J C00O 176.7(2) . . . . ?
C00B C00C C00K C00Q -176.2(2) . . . . ?
C00C C00B C00G C008 147.91(15) . . . . ?
C00C C00B C00G C00A -78.5(2) . . . . ?
C00C C00B C00G C00F 56.4(2) . . . . ?
C00C C00J C00O C00R -0.3(4) . . . . ?
C00C C00K C00Q C00R -0.9(4) . . . . ?
C00D C008 C009 N005 -156.03(17) . . . . ?
C00D C008 C009 C007 82.5(2) . . . . ?
C00D C008 C00E C00F 119.72(18) . . . . ?
C00D C008 C00G C00A 1.2(2) . . . . ?
C00D C008 C00G C00B 130.53(16) . . . . ?
C00D C008 C00G C00F -118.31(17) . . . . ?
C00E C008 C009 N005 67.7(2) . . . . ?
C00E C008 C009 C007 -53.7(2) . . . . ?
C00E C008 C00D O001 164.02(17) . . . . ?
C00E C008 C00D O006 -17.9(3) . . . . ?
C00E C008 C00G C00A 117.58(18) . . . . ?
C00E C008 C00G C00B -113.11(15) . . . . ?
C00E C008 C00G C00F -1.94(15) . . . . ?
C00E C00F C00G C008 2.01(15) . . . . ?
C00E C00F C00G C00A -121.29(19) . . . . ?
C00E C00F C00G C00B 105.36(17) . . . . ?
C00G C008 C009 N005 -28.03(17) . . . . ?
C00G C008 C009 C007 -149.49(16) . . . . ?
C00G C008 C00D O001 -94.3(2) . . . . ?
C00G C008 C00D O006 83.7(3) . . . . ?
C00G C008 C00E C00F 1.98(15) . . . . ?
C00G C00A C00H C00M -179.3(2) . . . . ?
C00G C00A C00I C00P -179.2(2) . . . . ?
C00G C00B C00C C00J -86.4(2) . . . . ?
C00G C00B C00C C00K 90.9(2) . . . . ?
C00H C00A C00G C008 55.2(3) . . . . ?
C00H C00A C00G C00B -69.5(3) . . . . ?
C00H C00A C00G C00F 158.2(2) . . . . ?
C00H C00A C00I C00P 0.1(4) . . . . ?
C00I C00A C00G C008 -125.6(2) . . . . ?
C00I C00A C00G C00B 109.7(2) . . . . ?
C00I C00A C00G C00F -22.5(3) . . . . ?
C00I C00A C00H C00M 1.4(4) . . . . ?
C00J C00C C00K C00Q 1.3(3) . . . . ?
C00J C00O C00R C00Q 0.7(4) . . . . ?
C00K C00C C00J C00O -0.7(3) . . . . ?
C00K C00Q C00R C00O -0.1(4) . . . . ?
C00M C00L C00P C00I 1.2(4) . . . . ?
C00N O002 C007 O004 2.5(3) . . . . ?
C00N O002 C007 C009 -175.60(19) . . . . ?
C00P C00L C00M C00H 0.3(4) . . . . ?
C00S O001 C00D O006 -4.8(4) . . . . ?
C00S O001 C00D C008 173.2(2) . . . . ?
